data_9013947
loop_
_publ_author_name
'Cooper, M. A.'
'Hawthorne, F. C.'
'Back, M. E.'

_publ_section_title
;
 The crystal structure of khinite and polytypism in khinite and parakhinite
 Locality: the Empire mine, Tombstone, Arizona, USA
;
_journal_name_full 'Mineralogical Magazine'
_journal_page_first 763
_journal_page_last 770
_journal_paper_doi 10.1180/minmag.2008.072.3.763
_journal_volume 72
_journal_year 2008
_chemical_formula_sum 'Cu3 H2 O8 Pb Te'
_chemical_name_mineral Khinite-4O
_space_group_IT_number 43
_symmetry_space_group_name_Hall 'F 2 -2d'
_symmetry_space_group_name_H-M 'F d d 2'
_cell_angle_alpha 90
_cell_angle_beta 90
_cell_angle_gamma 90
_cell_length_a 5.7491
_cell_length_b 10.0176
_cell_length_c 24.022
_cell_formula_units_Z 8
_cell_volume 1383.479
_exptl_crystal_density_diffrn 6.294
_cod_original_formula_sum 'Pb Te Cu3 (O8 H2)'
_cod_database_code 9013947

loop_
_symmetry_equiv_pos_as_xyz
x,y,z
x,1/2+y,1/2+z
1/2+x,y,1/2+z
1/2+x,1/2+y,z
1/4+x,1/4-y,1/4+z
1/4+x,3/4-y,3/4+z
3/4+x,1/4-y,3/4+z
3/4+x,3/4-y,1/4+z
1/4-x,1/4+y,1/4+z
1/4-x,3/4+y,3/4+z
3/4-x,1/4+y,3/4+z
3/4-x,3/4+y,1/4+z
-x,1/2-y,1/2+z
-x,-y,+z
1/2-x,1/2-y,+z
1/2-x,-y,1/2+z

loop_
_atom_site_aniso_label
_atom_site_aniso_U_11
_atom_site_aniso_U_22
_atom_site_aniso_U_33
_atom_site_aniso_U_12
_atom_site_aniso_U_13
_atom_site_aniso_U_23
Pb 0.01400 0.01000 0.01480 -0.00090 0.00000 0.00000
Te 0.01300 0.00070 0.00790 -0.00180 0.00000 0.00000
Cu(1) 0.00670 0.00590 0.01190 -0.00310 0.00000 0.00000
Cu(2) 0.00330 0.00440 0.00790 -0.00020 0.00000 0.00000
Cu(3) 0.01490 0.00310 0.00880 -0.00430 0.00000 0.00000

loop_
_atom_site_label
_atom_site_fract_x
_atom_site_fract_y
_atom_site_fract_z
_atom_site_U_iso_or_equiv
Pb 0.25000 0.25000 0.14110 0.01294
Te 0.50000 0.00000 0.23761 0.00720
Cu(1) 0.00000 0.00000 0.29395 0.00820
Cu(2) 0.25000 0.25000 0.29509 0.00520
Cu(3) 0.75000 0.25000 0.23861 0.00890
O-H(1) 0.15300 0.11580 0.34660 0.01000
O(2) 0.61500 0.12660 0.18340 0.00900
O(3) 0.20020 0.10070 0.24010 0.00900
O(4) 0.62780 0.12210 0.29310 0.01200

_cod_duplicate_entry 9013946
